data_2018768
loop_
_publ_author_name
'Liu, Ming-Liang'
'Ye, Qiong'

_publ_section_title
;
 A tetranuclear cadmium(II) complex based on the
 2-(quinolin-8-yloxy)acetonitrile ligand
;
_journal_coeditor_code WQ3022
_journal_issue 1
_journal_name_full 'Acta Crystallographica Section C'
_journal_page_first 17
_journal_page_last 20
_journal_paper_doi 10.1107/S0108270112049360
_journal_volume 69
_journal_year 2013
_chemical_formula_iupac '[Cd4 (C11 H8 N O3)4 (C11 H8 N2 O)4] (Cl O4)4, 2H2 O'
_chemical_formula_moiety 'C88 H64 Cd4 N12 O16 4+, 4(Cl O4 -), 2(H2 O)'
_chemical_formula_sum 'C88 H68 Cd4 Cl4 N12 O34'
_chemical_formula_weight 2428.94
_chemical_name_systematic
;
Tetrakis[\m-2-(quinolin-8-yloxy)acetato]tetrakis[\m-2-(quinolin-8-
yloxy)acetonitrile]tetracadmium tetrakis(perchlorate) dihydrate
;
_space_group_IT_number 82
_symmetry_cell_setting tetragonal
_symmetry_space_group_name_Hall 'I -4'
_symmetry_space_group_name_H-M 'I -4'
_atom_sites_solution_hydrogens geom
_atom_sites_solution_primary direct
_atom_sites_solution_secondary difmap
_audit_creation_method SHELXL97
_cell_angle_alpha 90.00
_cell_angle_beta 90.00
_cell_angle_gamma 90.00
_cell_formula_units_Z 4
_cell_length_a 27.838(4)
_cell_length_b 27.838(4)
_cell_length_c 11.779(2)
_cell_measurement_reflns_used 10477
_cell_measurement_temperature 293(2)
_cell_measurement_theta_max 27.48
_cell_measurement_theta_min 3.10
_cell_volume 9128(2)
_computing_cell_refinement 'CrystalClear (Rigaku, 2005)'
_computing_data_collection 'CrystalClear (Rigaku, 2005)'
_computing_data_reduction 'CrystalClear (Rigaku, 2005)'
_computing_molecular_graphics
;
PLATON (Spek, 2009) and DIAMOND (Brandenburg & Putz, 2005)
;
_computing_publication_material 'SHELXTL (Sheldrick, 2008)'
_computing_structure_refinement 'SHELXL97 (Sheldrick, 2008)'
_computing_structure_solution 'SHELXS97 (Sheldrick, 2008)'
_diffrn_ambient_temperature 293(2)
_diffrn_measured_fraction_theta_full 0.998
_diffrn_measured_fraction_theta_max 0.998
_diffrn_measurement_device_type 'Rigaku Mercury2'
_diffrn_measurement_method \w
_diffrn_radiation_monochromator graphite
_diffrn_radiation_source 'fine-focus sealed tube'
_diffrn_radiation_type MoK\a
_diffrn_radiation_wavelength 0.71073
_diffrn_reflns_av_R_equivalents 0.0750
_diffrn_reflns_av_sigmaI/netI 0.0638
_diffrn_reflns_limit_h_max 35
_diffrn_reflns_limit_h_min -36
_diffrn_reflns_limit_k_max 36
_diffrn_reflns_limit_k_min -36
_diffrn_reflns_limit_l_max 15
_diffrn_reflns_limit_l_min -15
_diffrn_reflns_number 47881
_diffrn_reflns_theta_full 27.48
_diffrn_reflns_theta_max 27.48
_diffrn_reflns_theta_min 3.10
_diffrn_standards_decay_% 0
_diffrn_standards_interval_count 3
_diffrn_standards_interval_time 9
_diffrn_standards_number 180
_exptl_absorpt_coefficient_mu 1.132
_exptl_absorpt_correction_T_max 0.810
_exptl_absorpt_correction_T_min 0.795
_exptl_absorpt_correction_type multi-scan
_exptl_absorpt_process_details '(CrystalClear; Rigaku, 2005)'
_exptl_crystal_colour colourless
_exptl_crystal_density_diffrn 1.767
_exptl_crystal_density_method 'not measured'
_exptl_crystal_description block
_exptl_crystal_F_000 4848
_exptl_crystal_size_max 0.2
_exptl_crystal_size_mid 0.2
_exptl_crystal_size_min 0.2
_refine_diff_density_max 0.559
_refine_diff_density_min -0.335
_refine_ls_abs_structure_details 'Flack (1983), <b>with how many Friedel pairs?</b>'
_refine_ls_abs_structure_Flack 0.00(2)
_refine_ls_extinction_method none
_refine_ls_goodness_of_fit_ref 0.999
_refine_ls_hydrogen_treatment constr
_refine_ls_matrix_type full
_refine_ls_number_parameters 668
_refine_ls_number_reflns 10477
_refine_ls_number_restraints 111
_refine_ls_restrained_S_all 1.005
_refine_ls_R_factor_all 0.0686
_refine_ls_R_factor_gt 0.0477
_refine_ls_shift/su_max 0.002
_refine_ls_shift/su_mean 0.000
_refine_ls_structure_factor_coef Fsqd
_refine_ls_weighting_details 'calc w = 1/[\s^2^(Fo^2^)+(0.0495P)^2^+0.0000P] where P=(Fo^2^+2Fc^2^)/3'
_refine_ls_weighting_scheme calc
_refine_ls_wR_factor_gt 0.0944
_refine_ls_wR_factor_ref 0.1027
_reflns_number_gt 8258
_reflns_number_total 10477
_reflns_threshold_expression I>2\s(I)
_cod_data_source_file wq3022.cif
_cod_data_source_block I
_cod_database_code 2018768
_cod_database_fobs_code 2018768

loop_
_symmetry_equiv_pos_as_xyz
'x, y, z'
'y, -x, -z'
'-x, -y, z'
'-y, x, -z'
'x+1/2, y+1/2, z+1/2'
'y+1/2, -x+1/2, -z+1/2'
'-x+1/2, -y+1/2, z+1/2'
'-y+1/2, x+1/2, -z+1/2'

loop_
_atom_site_type_symbol
_atom_site_label
_atom_site_fract_x
_atom_site_fract_y
_atom_site_fract_z
_atom_site_U_iso_or_equiv
_atom_site_adp_type
_atom_site_calc_flag
_atom_site_refinement_flags
_atom_site_occupancy
_atom_site_symmetry_multiplicity
_atom_site_disorder_assembly
_atom_site_disorder_group
Cd Cd1 0.523032(15) 0.616086(14) 0.93900(4) 0.04217(11) Uani d . 1 1 . .
O O1 0.50675(15) 0.61697(14) 1.1405(3) 0.0494(10) Uani d . 1 1 . .
O O2 0.56113(14) 0.55616(13) 1.0376(3) 0.0472(10) Uani d . 1 1 . .
O O3 0.56552(14) 0.50741(13) 1.1839(4) 0.0492(9) Uani d . 1 1 . .
O O4 0.53631(15) 0.64955(17) 0.7325(3) 0.0609(12) Uani d . 1 1 . .
N N1 0.48034(16) 0.68182(16) 0.9920(4) 0.0403(11) Uani d . 1 1 . .
N N2 0.59576(17) 0.64940(16) 0.9094(4) 0.0437(11) Uani d . 1 1 . .
N N3 0.5496(5) 0.5753(5) 0.5093(8) 0.164(5) Uani d . 1 1 . .
C C1 0.4699(2) 0.7164(2) 0.9196(6) 0.0535(15) Uani d . 1 1 . .
H H1 0.4825 0.7145 0.8466 0.064 Uiso calc R 1 1 . .
C C2 0.4410(2) 0.7557(2) 0.9465(7) 0.0570(16) Uani d . 1 1 . .
H H2 0.4347 0.7794 0.8928 0.068 Uiso calc R 1 1 . .
C C3 0.4225(2) 0.7587(2) 1.0502(7) 0.0591(17) Uani d . 1 1 . .
H H3 0.4025 0.7843 1.0684 0.071 Uiso calc R 1 1 . .
C C4 0.4327(2) 0.7240(2) 1.1326(6) 0.0476(15) Uani d . 1 1 . .
C C5 0.46257(18) 0.68543(19) 1.1002(4) 0.0350(12) Uani d . 1 1 . .
C C6 0.47488(18) 0.64998(18) 1.1788(5) 0.0385(12) Uani d . 1 1 . .
C C7 0.4551(2) 0.6511(2) 1.2859(5) 0.0496(15) Uani d . 1 1 . .
H H7 0.4621 0.6266 1.3369 0.059 Uiso calc R 1 1 . .
C C8 0.4249(2) 0.6885(2) 1.3194(6) 0.0629(18) Uani d . 1 1 . .
H H8 0.4120 0.6890 1.3922 0.076 Uiso calc R 1 1 . .
C C9 0.4145(2) 0.7237(2) 1.2450(6) 0.0568(17) Uani d . 1 1 . .
H H9 0.3947 0.7488 1.2682 0.068 Uiso calc R 1 1 . .
C C10 0.5181(2) 0.57645(19) 1.2070(5) 0.0425(13) Uani d . 1 1 . .
H H10A 0.4890 0.5592 1.2271 0.051 Uiso calc R 1 1 . .
H H10B 0.5340 0.5863 1.2765 0.051 Uiso calc R 1 1 . .
C C11 0.5506(2) 0.5449(2) 1.1381(5) 0.0433(13) Uani d . 1 1 . .
C C12 0.6250(2) 0.6495(2) 0.9972(6) 0.0560(17) Uani d . 1 1 . .
H H12 0.6147 0.6355 1.0647 0.067 Uiso calc R 1 1 . .
C C13 0.6710(3) 0.6697(3) 0.9928(8) 0.072(2) Uani d . 1 1 . .
H H13 0.6910 0.6687 1.0560 0.086 Uiso calc R 1 1 . .
C C14 0.6858(3) 0.6906(3) 0.8973(8) 0.072(2) Uani d . 1 1 . .
H H14 0.7160 0.7049 0.8944 0.087 Uiso calc R 1 1 . .
C C15 0.6563(2) 0.6911(2) 0.8016(7) 0.0594(17) Uani d . 1 1 . .
C C16 0.6109(2) 0.67023(18) 0.8110(5) 0.0462(14) Uani d . 1 1 . .
C C17 0.5799(2) 0.6695(2) 0.7156(5) 0.0532(15) Uani d . 1 1 . .
C C18 0.5959(3) 0.6881(3) 0.6152(6) 0.079(2) Uani d . 1 1 . .
H H18 0.5764 0.6875 0.5510 0.095 Uiso calc R 1 1 . .
C C19 0.6432(4) 0.7088(3) 0.6100(8) 0.095(3) Uani d . 1 1 . .
H H19 0.6539 0.7216 0.5416 0.114 Uiso calc R 1 1 . .
C C20 0.6720(3) 0.7102(3) 0.6988(8) 0.079(2) Uani d . 1 1 . .
H H20 0.7024 0.7238 0.6929 0.095 Uiso calc R 1 1 . .
C C21 0.5075(3) 0.6393(3) 0.6360(6) 0.082(2) Uani d . 1 1 . .
H H21A 0.5029 0.6685 0.5922 0.099 Uiso calc R 1 1 . .
H H21B 0.4761 0.6282 0.6607 0.099 Uiso calc R 1 1 . .
C C22 0.5294(4) 0.6032(5) 0.5652(8) 0.112(4) Uani d . 1 1 . .
Cd Cd2 0.612382(14) 0.961270(14) 0.19432(3) 0.04009(10) Uani d . 1 1 . .
O O5 0.61361(14) 0.98048(13) 0.3937(3) 0.0434(10) Uani d . 1 1 . .
O O6 0.54604(13) 0.93311(13) 0.2875(3) 0.0458(9) Uani d . 1 1 . .
O O7 0.49790(13) 0.93213(14) 0.4358(4) 0.0496(9) Uani d . 1 1 . .
O O8 0.64871(16) 0.93304(14) 0.0049(3) 0.0514(10) Uani d . 1 1 . .
N N4 0.64092(15) 0.88495(15) 0.1991(4) 0.0423(10) Uani d . 1 1 . .
N N5 0.67877(15) 1.00501(16) 0.2419(4) 0.0378(10) Uani d . 1 1 . .
N N6 0.7314(3) 0.9896(3) -0.1571(7) 0.115(3) Uani d . 1 1 . .
C C23 0.6376(2) 0.8614(2) 0.2966(6) 0.0556(15) Uani d . 1 1 . .
H H23 0.6212 0.8760 0.3561 0.067 Uiso calc R 1 1 . .
C C24 0.6571(2) 0.8165(2) 0.3154(7) 0.0660(18) Uani d . 1 1 . .
H H24 0.6530 0.8011 0.3849 0.079 Uiso calc R 1 1 . .
C C25 0.6818(2) 0.7954(2) 0.2318(7) 0.065(2) Uani d . 1 1 . .
H H25 0.6958 0.7655 0.2435 0.078 Uiso calc R 1 1 . .
C C26 0.6867(2) 0.8188(2) 0.1248(6) 0.0494(15) Uani d . 1 1 . .
C C27 0.66579(19) 0.8643(2) 0.1130(5) 0.0423(13) Uani d . 1 1 . .
C C28 0.6702(2) 0.8879(2) 0.0084(5) 0.0478(15) Uani d . 1 1 . .
C C29 0.6945(3) 0.8682(2) -0.0798(6) 0.070(2) Uani d . 1 1 . .
H H29 0.6973 0.8845 -0.1483 0.084 Uiso calc R 1 1 . .
C C30 0.7155(3) 0.8223(3) -0.0660(9) 0.083(2) Uani d . 1 1 . .
H H30 0.7321 0.8081 -0.1258 0.100 Uiso calc R 1 1 . .
C C31 0.7113(3) 0.7989(2) 0.0353(7) 0.070(2) Uani d . 1 1 . .
H H31 0.7255 0.7688 0.0440 0.084 Uiso calc R 1 1 . .
C C32 0.6457(3) 0.9567(2) -0.1010(6) 0.0632(18) Uani d . 1 1 . .
H H32A 0.6227 0.9828 -0.0963 0.076 Uiso calc R 1 1 . .
H H32B 0.6348 0.9343 -0.1586 0.076 Uiso calc R 1 1 . .
C C33 0.6951(3) 0.9765(3) -0.1339(7) 0.076(2) Uani d . 1 1 . .
C C34 0.7131(2) 1.0162(2) 0.1669(5) 0.0513(15) Uani d . 1 1 . .
H H34 0.7109 1.0034 0.0942 0.062 Uiso calc R 1 1 . .
C C35 0.7509(2) 1.0453(2) 0.1910(6) 0.0537(15) Uani d . 1 1 . .
H H35 0.7741 1.0515 0.1361 0.064 Uiso calc R 1 1 . .
C C36 0.75459(19) 1.0654(2) 0.2963(6) 0.0513(15) Uani d . 1 1 . .
H H36 0.7803 1.0855 0.3130 0.062 Uiso calc R 1 1 . .
C C37 0.71982(18) 1.05583(19) 0.3795(5) 0.0390(13) Uani d . 1 1 . .
C C38 0.68234(18) 1.02470(18) 0.3473(5) 0.0368(12) Uani d . 1 1 . .
C C39 0.64666(18) 1.01325(18) 0.4313(5) 0.0401(12) Uani d . 1 1 . .
C C40 0.6480(2) 1.0331(2) 0.5347(5) 0.0489(14) Uani d . 1 1 . .
H H40 0.6243 1.0259 0.5878 0.059 Uiso calc R 1 1 . .
C C41 0.6855(2) 1.0648(2) 0.5624(6) 0.0549(15) Uani d . 1 1 . .
H H41 0.6861 1.0786 0.6343 0.066 Uiso calc R 1 1 . .
C C42 0.7205(2) 1.0759(2) 0.4884(6) 0.0541(16) Uani d . 1 1 . .
H H42 0.7450 1.0968 0.5093 0.065 Uiso calc R 1 1 . .
C C43 0.57017(18) 0.9741(2) 0.4575(5) 0.0420(13) Uani d . 1 1 . .
H H43A 0.5558 1.0051 0.4741 0.050 Uiso calc R 1 1 . .
H H43B 0.5770 0.9580 0.5287 0.050 Uiso calc R 1 1 . .
C C44 0.53637(19) 0.94426(19) 0.3874(5) 0.0401(13) Uani d . 1 1 . .
Cl Cl1 0.60467(7) 0.86489(7) 0.62933(16) 0.0695(5) Uani d . 1 1 . .
O O9 0.6258(3) 0.8249(2) 0.6794(7) 0.133(3) Uani d . 1 1 . .
O O10 0.5717(3) 0.8859(2) 0.7072(6) 0.120(2) Uani d . 1 1 . .
O O11 0.6394(2) 0.8977(3) 0.6031(8) 0.149(3) Uani d . 1 1 . .
O O12 0.5784(2) 0.8534(3) 0.5320(5) 0.117(2) Uani d . 1 1 . .
Cl Cl2 0.84046(8) 0.86683(7) 0.81348(17) 0.0806(5) Uani d D 1 1 . .
O O13 0.8297(3) 0.8870(2) 0.9199(5) 0.122(2) Uani d D 1 1 A .
O O14 0.8882(4) 0.8483(7) 0.8260(17) 0.135(6) Uani d PDU 0.435(12) 1 A 1
O O15 0.8161(8) 0.8266(7) 0.7711(18) 0.136(7) Uani d PDU 0.435(12) 1 A 1
O O16 0.8503(8) 0.9054(6) 0.7378(17) 0.106(6) Uani d PDU 0.435(12) 1 A 1
O O14B 0.8430(6) 0.8164(3) 0.8210(15) 0.125(5) Uani d PDU 0.565(12) 1 A 2
O O15B 0.7955(3) 0.8758(5) 0.7556(10) 0.123(5) Uani d PDU 0.565(12) 1 A 2
O O16B 0.8747(6) 0.8910(6) 0.7473(13) 0.128(6) Uani d PDU 0.565(12) 1 A 2
O O1W 0.7277(3) 0.8093(3) 0.6219(9) 0.172(4) Uani d . 1 1 . .
H H1W 0.7002 0.8193 0.6299 0.258 Uiso d R 1 1 . .
H H2W 0.7404 0.8353 0.6336 0.258 Uiso d R 1 1 . .

loop_
_atom_site_aniso_label
_atom_site_aniso_U_11
_atom_site_aniso_U_22
_atom_site_aniso_U_33
_atom_site_aniso_U_12
_atom_site_aniso_U_13
_atom_site_aniso_U_23
Cd1 0.0478(2) 0.0402(2) 0.0385(2) 0.0055(2) 0.0074(2) 0.00281(19)
O1 0.063(3) 0.046(2) 0.039(2) 0.016(2) 0.0066(18) 0.0036(19)
O2 0.050(2) 0.042(2) 0.050(3) 0.0109(18) 0.0050(19) 0.0074(19)
O3 0.061(2) 0.043(2) 0.044(2) 0.0084(18) -0.002(2) 0.010(2)
O4 0.058(3) 0.080(3) 0.044(2) -0.014(2) -0.001(2) 0.019(2)
N1 0.037(2) 0.036(2) 0.048(3) 0.001(2) 0.001(2) 0.004(2)
N2 0.048(3) 0.040(3) 0.043(3) 0.003(2) 0.003(2) -0.003(2)
N3 0.181(11) 0.205(13) 0.106(8) -0.067(10) -0.006(8) -0.039(8)
C1 0.058(4) 0.047(3) 0.056(4) 0.006(3) -0.003(3) 0.009(3)
C2 0.066(4) 0.042(3) 0.063(4) 0.009(3) -0.015(4) 0.003(3)
C3 0.052(4) 0.042(3) 0.084(5) 0.009(3) -0.010(4) -0.011(4)
C4 0.037(3) 0.045(3) 0.061(4) -0.001(3) -0.006(3) -0.013(3)
C5 0.032(3) 0.035(3) 0.039(3) -0.004(2) -0.004(2) -0.004(2)
C6 0.039(3) 0.036(3) 0.040(3) -0.003(2) -0.006(2) -0.002(2)
C7 0.060(4) 0.048(3) 0.042(4) -0.003(3) 0.004(3) -0.007(3)
C8 0.064(4) 0.065(4) 0.060(4) -0.003(3) 0.024(4) -0.016(4)
C9 0.049(4) 0.051(4) 0.071(4) 0.002(3) 0.012(3) -0.019(3)
C10 0.051(3) 0.041(3) 0.035(3) 0.000(3) 0.003(3) -0.001(3)
C11 0.038(3) 0.042(3) 0.050(4) -0.006(2) -0.002(3) 0.002(3)
C12 0.065(4) 0.046(4) 0.057(4) 0.004(3) -0.001(3) -0.005(3)
C13 0.063(5) 0.061(5) 0.092(6) -0.001(4) -0.020(4) -0.006(4)
C14 0.064(5) 0.061(5) 0.092(6) -0.016(4) 0.010(4) -0.024(4)
C15 0.059(4) 0.050(4) 0.069(5) -0.006(3) 0.014(4) -0.015(4)
C16 0.055(3) 0.034(3) 0.049(3) 0.003(2) 0.015(3) 0.001(3)
C17 0.063(4) 0.051(3) 0.046(4) -0.004(3) 0.003(3) 0.005(3)
C18 0.093(6) 0.086(6) 0.059(4) -0.014(5) 0.005(4) 0.022(4)
C19 0.119(8) 0.083(6) 0.084(6) -0.024(5) 0.042(6) 0.026(5)
C20 0.087(6) 0.073(5) 0.077(6) -0.021(4) 0.026(5) 0.000(5)
C21 0.073(5) 0.110(7) 0.064(5) -0.007(5) -0.019(4) 0.037(5)
C22 0.132(9) 0.152(10) 0.052(5) -0.028(8) 0.000(6) -0.018(6)
Cd2 0.0405(2) 0.0410(2) 0.0388(2) -0.00297(19) 0.00407(18) -0.00562(19)
O5 0.038(2) 0.051(2) 0.041(2) -0.0068(17) 0.0113(18) -0.0053(17)
O6 0.046(2) 0.049(2) 0.042(2) -0.0065(18) 0.0043(18) -0.0077(18)
O7 0.038(2) 0.059(2) 0.052(2) -0.0059(18) 0.006(2) 0.007(2)
O8 0.073(3) 0.043(2) 0.038(2) 0.009(2) 0.016(2) 0.0021(18)
N4 0.041(2) 0.043(2) 0.044(3) -0.004(2) 0.002(2) 0.001(2)
N5 0.038(2) 0.039(2) 0.037(3) -0.003(2) 0.003(2) -0.004(2)
N6 0.131(7) 0.093(6) 0.121(7) -0.011(5) 0.067(6) 0.007(5)
C23 0.053(4) 0.055(4) 0.058(4) -0.003(3) -0.003(3) 0.008(3)
C24 0.065(4) 0.055(4) 0.078(5) -0.004(3) -0.017(4) 0.009(4)
C25 0.054(4) 0.041(3) 0.100(6) 0.003(3) -0.021(4) 0.002(4)
C26 0.042(3) 0.033(3) 0.073(5) 0.001(3) -0.007(3) -0.012(3)
C27 0.036(3) 0.040(3) 0.050(3) -0.005(2) 0.000(3) -0.008(3)
C28 0.048(3) 0.036(3) 0.059(4) -0.004(3) 0.007(3) -0.011(3)
C29 0.086(5) 0.050(4) 0.073(5) 0.010(4) 0.033(4) -0.006(4)
C30 0.081(5) 0.067(5) 0.101(7) 0.008(4) 0.033(5) -0.034(5)
C31 0.066(4) 0.046(4) 0.099(6) 0.006(3) -0.007(4) -0.022(4)
C32 0.081(5) 0.061(4) 0.048(4) 0.014(4) 0.011(3) 0.002(3)
C33 0.104(6) 0.056(4) 0.069(5) 0.012(4) 0.031(5) 0.000(4)
C34 0.051(3) 0.064(4) 0.039(3) -0.003(3) 0.008(3) -0.005(3)
C35 0.046(3) 0.060(4) 0.055(4) -0.010(3) 0.013(3) 0.009(4)
C36 0.034(3) 0.050(3) 0.070(4) -0.012(3) 0.003(3) 0.009(3)
C37 0.030(3) 0.035(3) 0.053(3) 0.001(2) -0.005(3) 0.006(3)
C38 0.031(3) 0.033(3) 0.047(3) 0.007(2) 0.000(2) 0.001(2)
C39 0.033(3) 0.036(3) 0.051(3) 0.000(2) 0.001(3) 0.003(3)
C40 0.050(3) 0.059(4) 0.038(3) -0.004(3) 0.006(3) -0.006(3)
C41 0.057(4) 0.061(4) 0.046(4) -0.007(3) -0.004(3) -0.020(3)
C42 0.048(3) 0.052(4) 0.063(4) -0.005(3) -0.009(3) -0.011(3)
C43 0.034(3) 0.049(3) 0.043(3) 0.002(2) 0.001(2) -0.001(3)
C44 0.036(3) 0.039(3) 0.045(3) -0.002(2) -0.002(3) 0.010(3)
Cl1 0.0681(11) 0.0801(12) 0.0604(11) -0.0011(10) 0.0022(9) 0.0197(9)
O9 0.146(6) 0.120(5) 0.133(6) 0.060(5) 0.010(5) 0.042(5)
O10 0.127(5) 0.133(5) 0.101(5) 0.038(4) 0.031(4) -0.010(4)
O11 0.060(4) 0.181(7) 0.208(9) -0.046(4) 0.000(5) 0.074(7)
O12 0.118(5) 0.173(7) 0.060(4) -0.031(5) -0.005(3) -0.007(4)
Cl2 0.1076(16) 0.0773(13) 0.0570(11) 0.0033(12) 0.0203(12) -0.0115(10)
O13 0.162(6) 0.129(5) 0.075(4) -0.007(4) 0.054(4) -0.029(4)
O14 0.140(12) 0.121(12) 0.142(13) 0.045(10) 0.009(11) -0.032(10)
O15 0.155(15) 0.118(12) 0.135(13) -0.062(11) 0.031(11) -0.046(10)
O16 0.134(14) 0.098(10) 0.086(9) 0.024(10) 0.030(11) 0.015(8)
O14B 0.152(12) 0.075(7) 0.148(12) 0.024(7) -0.007(10) -0.011(8)
O15B 0.122(10) 0.155(11) 0.093(8) 0.031(8) -0.010(7) 0.010(8)
O16B 0.114(11) 0.173(13) 0.098(9) -0.073(9) 0.065(9) -0.045(9)
O1W 0.129(6) 0.131(6) 0.257(11) -0.005(5) 0.074(7) 0.006(7)

loop_
_atom_type_symbol
_atom_type_description
_atom_type_scat_dispersion_real
_atom_type_scat_dispersion_imag
_atom_type_scat_source
C C 0.0033 0.0016 'International Tables Vol C Tables 4.2.6.8 and 6.1.1.4'
H H 0.0000 0.0000 'International Tables Vol C Tables 4.2.6.8 and 6.1.1.4'
Cd Cd -0.8075 1.2024 'International Tables Vol C Tables 4.2.6.8 and 6.1.1.4'
Cl Cl 0.1484 0.1585 'International Tables Vol C Tables 4.2.6.8 and 6.1.1.4'
N N 0.0061 0.0033 'International Tables Vol C Tables 4.2.6.8 and 6.1.1.4'
O O 0.0106 0.0060 'International Tables Vol C Tables 4.2.6.8 and 6.1.1.4'

loop_
_geom_angle_atom_site_label_1
_geom_angle_atom_site_label_2
_geom_angle_atom_site_label_3
_geom_angle_site_symmetry_1
_geom_angle_site_symmetry_3
_geom_angle
O3 Cd1 N2 4_657 . 120.65(15)
O3 Cd1 N1 4_657 . 119.83(15)
N2 Cd1 N1 . . 100.44(15)
O3 Cd1 O2 4_657 . 92.65(15)
N2 Cd1 O2 . . 87.84(15)
N1 Cd1 O2 . . 133.59(15)
O3 Cd1 O1 4_657 . 125.68(14)
N2 Cd1 O1 . . 108.44(16)
N1 Cd1 O1 . . 67.87(15)
O2 Cd1 O1 . . 66.20(13)
O3 Cd1 O4 4_657 . 70.78(14)
N2 Cd1 O4 . . 65.48(15)
N1 Cd1 O4 . . 92.43(16)
O2 Cd1 O4 . . 131.39(15)
O1 Cd1 O4 . . 158.57(14)
C6 O1 C10 . . 120.3(4)
C6 O1 Cd1 . . 117.2(3)
C10 O1 Cd1 . . 119.8(3)
C11 O2 Cd1 . . 123.4(4)
C11 O3 Cd1 . 2_567 104.6(4)
C17 O4 C21 . . 118.2(5)
C17 O4 Cd1 . . 114.1(3)
C21 O4 Cd1 . . 126.1(4)
C1 N1 C5 . . 117.9(5)
C1 N1 Cd1 . . 121.8(4)
C5 N1 Cd1 . . 120.2(4)
C12 N2 C16 . . 118.5(5)
C12 N2 Cd1 . . 115.7(4)
C16 N2 Cd1 . . 125.7(4)
N1 C1 C2 . . 123.6(6)
N1 C1 H1 . . 118.2
C2 C1 H1 . . 118.2
C3 C2 C1 . . 118.8(6)
C3 C2 H2 . . 120.6
C1 C2 H2 . . 120.6
C2 C3 C4 . . 121.1(6)
C2 C3 H3 . . 119.4
C4 C3 H3 . . 119.4
C3 C4 C5 . . 117.2(6)
C3 C4 C9 . . 125.4(6)
C5 C4 C9 . . 117.3(6)
N1 C5 C6 . . 118.4(5)
N1 C5 C4 . . 121.3(5)
C6 C5 C4 . . 120.2(5)
O1 C6 C7 . . 125.6(5)
O1 C6 C5 . . 114.8(5)
C7 C6 C5 . . 119.5(5)
C6 C7 C8 . . 121.2(6)
C6 C7 H7 . . 119.4
C8 C7 H7 . . 119.4
C9 C8 C7 . . 119.2(6)
C9 C8 H8 . . 120.4
C7 C8 H8 . . 120.4
C8 C9 C4 . . 122.4(6)
C8 C9 H9 . . 118.8
C4 C9 H9 . . 118.8
O1 C10 C11 . . 107.6(5)
O1 C10 H10A . . 110.2
C11 C10 H10A . . 110.2
O1 C10 H10B . . 110.2
C11 C10 H10B . . 110.2
H10A C10 H10B . . 108.5
O3 C11 O2 . . 122.7(5)
O3 C11 C10 . . 117.2(5)
O2 C11 C10 . . 120.2(5)
N2 C12 C13 . . 122.5(7)
N2 C12 H12 . . 118.8
C13 C12 H12 . . 118.8
C14 C13 C12 . . 119.3(7)
C14 C13 H13 . . 120.3
C12 C13 H13 . . 120.3
C13 C14 C15 . . 120.3(7)
C13 C14 H14 . . 119.8
C15 C14 H14 . . 119.8
C20 C15 C14 . . 121.4(7)
C20 C15 C16 . . 120.8(7)
C14 C15 C16 . . 117.8(7)
N2 C16 C15 . . 121.6(6)
N2 C16 C17 . . 118.8(5)
C15 C16 C17 . . 119.6(6)
O4 C17 C18 . . 125.2(6)
O4 C17 C16 . . 115.9(5)
C18 C17 C16 . . 118.9(6)
C17 C18 C19 . . 119.1(8)
C17 C18 H18 . . 120.4
C19 C18 H18 . . 120.4
C20 C19 C18 . . 122.4(8)
C20 C19 H19 . . 118.8
C18 C19 H19 . . 118.8
C19 C20 C15 . . 119.2(7)
C19 C20 H20 . . 120.4
C15 C20 H20 . . 120.4
O4 C21 C22 . . 111.3(7)
O4 C21 H21A . . 109.4
C22 C21 H21A . . 109.4
O4 C21 H21B . . 109.4
C22 C21 H21B . . 109.4
H21A C21 H21B . . 108.0
N3 C22 C21 . . 176.0(13)
O7 Cd2 N4 8_655 . 130.02(16)
O7 Cd2 N5 8_655 . 112.12(15)
N4 Cd2 N5 . . 102.11(15)
O7 Cd2 O6 8_655 . 92.18(14)
N4 Cd2 O6 . . 87.13(15)
N5 Cd2 O6 . . 135.95(14)
O7 Cd2 O5 8_655 . 125.40(14)
N4 Cd2 O5 . . 100.29(15)
N5 Cd2 O5 . . 68.34(14)
O6 Cd2 O5 . . 67.63(13)
O7 Cd2 O8 8_655 . 76.17(14)
N4 Cd2 O8 . . 66.29(15)
N5 Cd2 O8 . . 93.30(15)
O6 Cd2 O8 . . 128.98(13)
O5 Cd2 O8 . . 155.20(14)
C39 O5 C43 . . 118.7(4)
C39 O5 Cd2 . . 118.2(3)
C43 O5 Cd2 . . 118.1(3)
C44 O6 Cd2 . . 122.8(3)
C44 O7 Cd2 . 6_465 103.2(4)
C28 O8 C32 . . 118.1(5)
C28 O8 Cd2 . . 114.8(3)
C32 O8 Cd2 . . 126.9(3)
C23 N4 C27 . . 118.3(5)
C23 N4 Cd2 . . 117.4(4)
C27 N4 Cd2 . . 123.9(4)
C34 N5 C38 . . 117.1(5)
C34 N5 Cd2 . . 122.7(4)
C38 N5 Cd2 . . 119.9(3)
N4 C23 C24 . . 124.1(7)
N4 C23 H23 . . 118.0
C24 C23 H23 . . 118.0
C25 C24 C23 . . 118.7(7)
C25 C24 H24 . . 120.6
C23 C24 H24 . . 120.6
C24 C25 C26 . . 120.0(6)
C24 C25 H25 . . 120.0
C26 C25 H25 . . 120.0
C31 C26 C27 . . 119.7(7)
C31 C26 C25 . . 122.9(6)
C27 C26 C25 . . 117.5(6)
N4 C27 C28 . . 120.2(5)
N4 C27 C26 . . 121.4(6)
C28 C27 C26 . . 118.4(6)
C29 C28 O8 . . 123.9(6)
C29 C28 C27 . . 121.7(6)
O8 C28 C27 . . 114.3(5)
C28 C29 C30 . . 119.0(7)
C28 C29 H29 . . 120.5
C30 C29 H29 . . 120.5
C31 C30 C29 . . 119.8(7)
C31 C30 H30 . . 120.1
C29 C30 H30 . . 120.1
C30 C31 C26 . . 121.4(7)
C30 C31 H31 . . 119.3
C26 C31 H31 . . 119.3
O8 C32 C33 . . 109.8(6)
O8 C32 H32A . . 109.7
C33 C32 H32A . . 109.7
O8 C32 H32B . . 109.7
C33 C32 H32B . . 109.7
H32A C32 H32B . . 108.2
N6 C33 C32 . . 178.0(9)
N5 C34 C35 . . 123.7(6)
N5 C34 H34 . . 118.1
C35 C34 H34 . . 118.1
C34 C35 C36 . . 119.5(6)
C34 C35 H35 . . 120.2
C36 C35 H35 . . 120.2
C35 C36 C37 . . 120.4(5)
C35 C36 H36 . . 119.8
C37 C36 H36 . . 119.8
C42 C37 C36 . . 123.8(6)
C42 C37 C38 . . 120.2(5)
C36 C37 C38 . . 116.1(5)
N5 C38 C37 . . 123.2(5)
N5 C38 C39 . . 119.2(5)
C37 C38 C39 . . 117.6(5)
C40 C39 O5 . . 126.0(5)
C40 C39 C38 . . 121.1(5)
O5 C39 C38 . . 112.9(5)
C39 C40 C41 . . 119.4(6)
C39 C40 H40 . . 120.3
C41 C40 H40 . . 120.3
C42 C41 C40 . . 122.2(6)
C42 C41 H41 . . 118.9
C40 C41 H41 . . 118.9
C41 C42 C37 . . 119.6(6)
C41 C42 H42 . . 120.2
C37 C42 H42 . . 120.2
O5 C43 C44 . . 108.0(4)
O5 C43 H43A . . 110.1
C44 C43 H43A . . 110.1
O5 C43 H43B . . 110.1
C44 C43 H43B . . 110.1
H43A C43 H43B . . 108.4
O6 C44 O7 . . 123.0(5)
O6 C44 C43 . . 121.4(5)
O7 C44 C43 . . 115.6(5)
O11 Cl1 O9 . . 109.4(5)
O11 Cl1 O12 . . 109.8(5)
O9 Cl1 O12 . . 112.7(5)
O11 Cl1 O10 . . 109.2(5)
O9 Cl1 O10 . . 109.2(4)
O12 Cl1 O10 . . 106.5(4)
O15 Cl2 O16B . . 121.0(11)
O15 Cl2 O13 . . 122.3(9)
O16B Cl2 O13 . . 116.6(7)
O15 Cl2 O14B . . 41.4(10)
O16B Cl2 O14B . . 118.6(10)
O13 Cl2 O14B . . 110.7(8)
O15 Cl2 O16 . . 118.3(15)
O16B Cl2 O16 . . 32.7(9)
O13 Cl2 O16 . . 107.3(10)
O14B Cl2 O16 . . 141.4(11)
O15 Cl2 O14 . . 101.3(13)
O16B Cl2 O14 . . 66.5(10)
O13 Cl2 O14 . . 104.5(8)
O14B Cl2 O14 . . 65.6(9)
O16 Cl2 O14 . . 99.1(11)
O15 Cl2 O15B . . 63.3(12)
O16B Cl2 O15B . . 104.1(10)
O13 Cl2 O15B . . 99.6(6)
O14B Cl2 O15B . . 104.2(9)
O16 Cl2 O15B . . 75.0(11)
O14 Cl2 O15B . . 155.8(9)
H1W O1W H2W . . 94.8

loop_
_geom_bond_atom_site_label_1
_geom_bond_atom_site_label_2
_geom_bond_site_symmetry_2
_geom_bond_distance
Cd1 O3 4_657 2.190(4)
Cd1 N2 . 2.254(5)
Cd1 N1 . 2.270(4)
Cd1 O2 . 2.293(4)
Cd1 O1 . 2.416(4)
Cd1 O4 . 2.631(4)
O1 C6 . 1.355(6)
O1 C10 . 1.410(6)
O2 C11 . 1.258(7)
O3 C11 . 1.245(6)
O3 Cd1 2_567 2.190(4)
O4 C17 . 1.349(7)
O4 C21 . 1.420(8)
N1 C1 . 1.319(7)
N1 C5 . 1.372(7)
N2 C12 . 1.316(8)
N2 C16 . 1.362(7)
N3 C22 . 1.163(14)
C1 C2 . 1.394(8)
C1 H1 . 0.9300
C2 C3 . 1.328(10)
C2 H2 . 0.9300
C3 C4 . 1.398(9)
C3 H3 . 0.9300
C4 C5 . 1.410(8)
C4 C9 . 1.417(9)
C5 C6 . 1.395(7)
C6 C7 . 1.377(8)
C7 C8 . 1.395(8)
C7 H7 . 0.9300
C8 C9 . 1.346(10)
C8 H8 . 0.9300
C9 H9 . 0.9300
C10 C11 . 1.502(8)
C10 H10A . 0.9700
C10 H10B . 0.9700
C12 C13 . 1.400(10)
C12 H12 . 0.9300
C13 C14 . 1.331(10)
C13 H13 . 0.9300
C14 C15 . 1.394(10)
C14 H14 . 0.9300
C15 C20 . 1.394(11)
C15 C16 . 1.396(8)
C16 C17 . 1.416(8)
C17 C18 . 1.366(9)
C18 C19 . 1.440(11)
C18 H18 . 0.9300
C19 C20 . 1.317(12)
C19 H19 . 0.9300
C20 H20 . 0.9300
C21 C22 . 1.442(13)
C21 H21A . 0.9700
C21 H21B . 0.9700
Cd2 O7 8_655 2.219(4)
Cd2 N4 . 2.269(4)
Cd2 N5 . 2.283(4)
Cd2 O6 . 2.287(4)
Cd2 O5 . 2.409(4)
Cd2 O8 . 2.573(4)
O5 C39 . 1.369(6)
O5 C43 . 1.434(6)
O6 C44 . 1.245(7)
O7 C44 . 1.259(6)
O7 Cd2 6_465 2.219(4)
O8 C28 . 1.391(7)
O8 C32 . 1.413(7)
N4 C23 . 1.326(8)
N4 C27 . 1.356(7)
N5 C34 . 1.338(7)
N5 C38 . 1.361(7)
N6 C33 . 1.106(10)
C23 C24 . 1.380(9)
C23 H23 . 0.9300
C24 C25 . 1.338(10)
C24 H24 . 0.9300
C25 C26 . 1.424(10)
C25 H25 . 0.9300
C26 C31 . 1.374(10)
C26 C27 . 1.402(8)
C27 C28 . 1.402(8)
C28 C29 . 1.356(8)
C29 C30 . 1.414(10)
C29 H29 . 0.9300
C30 C31 . 1.365(12)
C30 H30 . 0.9300
C31 H31 . 0.9300
C32 C33 . 1.531(11)
C32 H32A . 0.9700
C32 H32B . 0.9700
C34 C35 . 1.357(8)
C34 H34 . 0.9300
C35 C36 . 1.364(9)
C35 H35 . 0.9300
C36 C37 . 1.403(8)
C36 H36 . 0.9300
C37 C42 . 1.399(8)
C37 C38 . 1.408(7)
C38 C39 . 1.438(8)
C39 C40 . 1.338(8)
C40 C41 . 1.407(8)
C40 H40 . 0.9300
C41 C42 . 1.343(9)
C41 H41 . 0.9300
C42 H42 . 0.9300
C43 C44 . 1.503(7)
C43 H43A . 0.9700
C43 H43B . 0.9700
Cl1 O11 . 1.366(6)
Cl1 O9 . 1.389(6)
Cl1 O12 . 1.396(6)
Cl1 O10 . 1.424(6)
Cl2 O15 . 1.403(8)
Cl2 O16B . 1.403(7)
Cl2 O13 . 1.407(5)
Cl2 O14B . 1.408(7)
Cl2 O16 . 1.421(8)
Cl2 O14 . 1.433(8)
Cl2 O15B . 1.447(7)
O1W H1W . 0.8201
O1W H2W . 0.8200

loop_
_geom_hbond_atom_site_label_D
_geom_hbond_atom_site_label_H
_geom_hbond_atom_site_label_A
_geom_hbond_site_symmetry_A
_geom_hbond_distance_DH
_geom_hbond_distance_HA
_geom_hbond_distance_DA
_geom_hbond_angle_DHA
O1W H2W O15B . 0.82 2.38 3.078(15) 142.9
O1W H2W O15 . 0.82 2.67 3.06(2) 111.3
O1W H1W O9 . 0.82 2.16 2.948(10) 162.1
C2 H2 O11 6_466 0.93 2.49 3.212(8) 135.2
C8 H8 O13 6_467 0.93 2.38 3.285(9) 165.4
C10 H10A O3 3_665 0.97 2.45 3.308(7) 147.3
C12 H12 O16B 7_665 0.93 2.29 3.155(17) 153.7
C13 H13 O1W 7_665 0.93 2.47 3.258(10) 142.4
C21 H21B O3 4_657 0.97 2.57 2.982(8) 105.7
C23 H23 O12 . 0.93 2.47 3.233(9) 139.1
C32 H32A O7 8_655 0.97 2.47 3.131(8) 125.5
C41 H41 O9 8_656 0.93 2.58 3.495(10) 169.8
C43 H43A O7 3_675 0.97 2.34 3.236(7) 152.5
C43 H43B O11 . 0.97 2.57 3.344(9) 136.8

loop_
_geom_torsion_atom_site_label_1
_geom_torsion_atom_site_label_2
_geom_torsion_atom_site_label_3
_geom_torsion_atom_site_label_4
_geom_torsion_site_symmetry_1
_geom_torsion
O3 Cd1 O1 C6 4_657 -100.9(4)
N2 Cd1 O1 C6 . 104.9(4)
N1 Cd1 O1 C6 . 10.8(3)
O2 Cd1 O1 C6 . -176.1(4)
O4 Cd1 O1 C6 . 35.2(6)
O3 Cd1 O1 C10 4_657 60.3(4)
N2 Cd1 O1 C10 . -94.0(4)
N1 Cd1 O1 C10 . 171.9(4)
O2 Cd1 O1 C10 . -15.0(4)
O4 Cd1 O1 C10 . -163.7(4)
O3 Cd1 O2 C11 4_657 -114.5(4)
N2 Cd1 O2 C11 . 124.9(4)
N1 Cd1 O2 C11 . 22.5(5)
O1 Cd1 O2 C11 . 13.7(4)
O4 Cd1 O2 C11 . 179.0(4)
O3 Cd1 O4 C17 4_657 -138.9(4)
N2 Cd1 O4 C17 . -0.1(4)
N1 Cd1 O4 C17 . 100.2(4)
O2 Cd1 O4 C17 . -62.9(5)
O1 Cd1 O4 C17 . 77.7(6)
O3 Cd1 O4 C21 4_657 26.5(6)
N2 Cd1 O4 C21 . 165.3(6)
N1 Cd1 O4 C21 . -94.3(6)
O2 Cd1 O4 C21 . 102.5(6)
O1 Cd1 O4 C21 . -116.8(6)
O3 Cd1 N1 C1 4_657 -65.6(5)
N2 Cd1 N1 C1 . 69.1(5)
O2 Cd1 N1 C1 . 166.2(4)
O1 Cd1 N1 C1 . 174.9(5)
O4 Cd1 N1 C1 . 3.6(5)
O3 Cd1 N1 C5 4_657 111.2(4)
N2 Cd1 N1 C5 . -114.1(4)
O2 Cd1 N1 C5 . -17.0(5)
O1 Cd1 N1 C5 . -8.3(4)
O4 Cd1 N1 C5 . -179.6(4)
O3 Cd1 N2 C12 4_657 -134.0(4)
N1 Cd1 N2 C12 . 91.8(4)
O2 Cd1 N2 C12 . -42.2(4)
O1 Cd1 N2 C12 . 21.8(4)
O4 Cd1 N2 C12 . 179.7(5)
O3 Cd1 N2 C16 4_657 48.1(5)
N1 Cd1 N2 C16 . -86.1(4)
O2 Cd1 N2 C16 . 139.9(4)
O1 Cd1 N2 C16 . -156.1(4)
O4 Cd1 N2 C16 . 1.8(4)
C5 N1 C1 C2 . -1.5(9)
Cd1 N1 C1 C2 . 175.3(5)
N1 C1 C2 C3 . -0.4(10)
C1 C2 C3 C4 . 1.7(10)
C2 C3 C4 C5 . -1.0(9)
C2 C3 C4 C9 . -179.4(6)
C1 N1 C5 C6 . -177.6(5)
Cd1 N1 C5 C6 . 5.5(6)
C1 N1 C5 C4 . 2.2(8)
Cd1 N1 C5 C4 . -174.8(4)
C3 C4 C5 N1 . -0.9(8)
C9 C4 C5 N1 . 177.6(5)
C3 C4 C5 C6 . 178.8(5)
C9 C4 C5 C6 . -2.6(8)
C10 O1 C6 C7 . 7.8(8)
Cd1 O1 C6 C7 . 168.8(4)
C10 O1 C6 C5 . -173.1(5)
Cd1 O1 C6 C5 . -12.0(6)
N1 C5 C6 O1 . 4.8(7)
C4 C5 C6 O1 . -175.0(5)
N1 C5 C6 C7 . -176.0(5)
C4 C5 C6 C7 . 4.2(8)
O1 C6 C7 C8 . 175.9(5)
C5 C6 C7 C8 . -3.2(8)
C6 C7 C8 C9 . 0.6(10)
C7 C8 C9 C4 . 1.0(10)
C3 C4 C9 C8 . 178.4(6)
C5 C4 C9 C8 . 0.0(9)
C6 O1 C10 C11 . 175.1(5)
Cd1 O1 C10 C11 . 14.6(6)
Cd1 O3 C11 O2 2_567 6.6(6)
Cd1 O3 C11 C10 2_567 -174.8(4)
Cd1 O2 C11 O3 . 167.4(4)
Cd1 O2 C11 C10 . -11.3(7)
O1 C10 C11 O3 . 178.5(5)
O1 C10 C11 O2 . -2.8(7)
C16 N2 C12 C13 . -0.5(9)
Cd1 N2 C12 C13 . -178.6(5)
N2 C12 C13 C14 . 1.2(11)
C12 C13 C14 C15 . -1.7(11)
C13 C14 C15 C20 . -176.3(7)
C13 C14 C15 C16 . 1.7(10)
C12 N2 C16 C15 . 0.5(8)
Cd1 N2 C16 C15 . 178.4(4)
C12 N2 C16 C17 . 178.9(5)
Cd1 N2 C16 C17 . -3.2(7)
C20 C15 C16 N2 . 177.0(6)
C14 C15 C16 N2 . -1.0(9)
C20 C15 C16 C17 . -1.4(9)
C14 C15 C16 C17 . -179.4(6)
C21 O4 C17 C18 . 11.5(10)
Cd1 O4 C17 C18 . 178.1(6)
C21 O4 C17 C16 . -168.0(6)
Cd1 O4 C17 C16 . -1.3(7)
N2 C16 C17 O4 . 2.8(8)
C15 C16 C17 O4 . -178.8(5)
N2 C16 C17 C18 . -176.7(6)
C15 C16 C17 C18 . 1.8(9)
O4 C17 C18 C19 . 179.4(7)
C16 C17 C18 C19 . -1.2(11)
C17 C18 C19 C20 . 0.4(13)
C18 C19 C20 C15 . 0.0(14)
C14 C15 C20 C19 . 178.4(8)
C16 C15 C20 C19 . 0.5(12)
C17 O4 C21 C22 . 64.7(9)
Cd1 O4 C21 C22 . -100.2(7)
O4 C21 C22 N3 . -40(19)
O7 Cd2 O5 C39 8_655 -91.5(4)
N4 Cd2 O5 C39 . 110.0(4)
N5 Cd2 O5 C39 . 10.9(3)
O6 Cd2 O5 C39 . -167.5(4)
O8 Cd2 O5 C39 . 55.5(5)
O7 Cd2 O5 C43 8_655 63.1(4)
N4 Cd2 O5 C43 . -95.4(4)
N5 Cd2 O5 C43 . 165.5(4)
O6 Cd2 O5 C43 . -12.9(3)
O8 Cd2 O5 C43 . -149.9(3)
O7 Cd2 O6 C44 8_655 -118.2(4)
N4 Cd2 O6 C44 . 111.9(4)
N5 Cd2 O6 C44 . 7.4(5)
O5 Cd2 O6 C44 . 9.5(4)
O8 Cd2 O6 C44 . 167.9(4)
O7 Cd2 O8 C28 8_655 -151.5(4)
N4 Cd2 O8 C28 . -5.3(4)
N5 Cd2 O8 C28 . 96.5(4)
O6 Cd2 O8 C28 . -70.1(4)
O5 Cd2 O8 C28 . 55.7(5)
O7 Cd2 O8 C32 8_655 23.3(5)
N4 Cd2 O8 C32 . 169.6(5)
N5 Cd2 O8 C32 . -88.6(5)
O6 Cd2 O8 C32 . 104.8(5)
O5 Cd2 O8 C32 . -129.5(5)
O7 Cd2 N4 C23 8_655 -136.2(4)
N5 Cd2 N4 C23 . 90.7(4)
O6 Cd2 N4 C23 . -45.8(4)
O5 Cd2 N4 C23 . 20.9(4)
O8 Cd2 N4 C23 . 179.0(4)
O7 Cd2 N4 C27 8_655 51.6(5)
N5 Cd2 N4 C27 . -81.5(4)
O6 Cd2 N4 C27 . 142.1(4)
O5 Cd2 N4 C27 . -151.3(4)
O8 Cd2 N4 C27 . 6.8(4)
O7 Cd2 N5 C34 8_655 -61.8(5)
N4 Cd2 N5 C34 . 81.0(5)
O6 Cd2 N5 C34 . 179.5(4)
O5 Cd2 N5 C34 . 177.4(5)
O8 Cd2 N5 C34 . 14.6(5)
O7 Cd2 N5 C38 8_655 111.8(4)
N4 Cd2 N5 C38 . -105.3(4)
O6 Cd2 N5 C38 . -6.8(5)
O5 Cd2 N5 C38 . -8.9(4)
O8 Cd2 N5 C38 . -171.8(4)
C27 N4 C23 C24 . -1.6(9)
Cd2 N4 C23 C24 . -174.2(5)
N4 C23 C24 C25 . 1.7(10)
C23 C24 C25 C26 . -1.6(10)
C24 C25 C26 C31 . -179.5(6)
C24 C25 C26 C27 . 1.5(9)
C23 N4 C27 C28 . 180.0(5)
Cd2 N4 C27 C28 . -7.9(7)
C23 N4 C27 C26 . 1.4(8)
Cd2 N4 C27 C26 . 173.5(4)
C31 C26 C27 N4 . 179.5(6)
C25 C26 C27 N4 . -1.4(8)
C31 C26 C27 C28 . 1.0(9)
C25 C26 C27 C28 . -180.0(5)
C32 O8 C28 C29 . 9.9(9)
Cd2 O8 C28 C29 . -174.8(5)
C32 O8 C28 C27 . -171.7(5)
Cd2 O8 C28 C27 . 3.6(6)
N4 C27 C28 C29 . -179.5(6)
C26 C27 C28 C29 . -1.0(9)
N4 C27 C28 O8 . 2.0(8)
C26 C27 C28 O8 . -179.4(5)
O8 C28 C29 C30 . 179.0(6)
C27 C28 C29 C30 . 0.7(10)
C28 C29 C30 C31 . -0.4(12)
C29 C30 C31 C26 . 0.5(12)
C27 C26 C31 C30 . -0.8(10)
C25 C26 C31 C30 . -179.8(7)
C28 O8 C32 C33 . -75.2(7)
Cd2 O8 C32 C33 . 110.1(5)
O8 C32 C33 N6 . 5E1(3)
C38 N5 C34 C35 . 0.8(9)
Cd2 N5 C34 C35 . 174.6(5)
N5 C34 C35 C36 . -1.1(10)
C34 C35 C36 C37 . 0.4(9)
C35 C36 C37 C42 . -178.4(6)
C35 C36 C37 C38 . 0.6(8)
C34 N5 C38 C37 . 0.2(8)
Cd2 N5 C38 C37 . -173.8(4)
C34 N5 C38 C39 . -179.2(5)
Cd2 N5 C38 C39 . 6.8(6)
C42 C37 C38 N5 . 178.1(5)
C36 C37 C38 N5 . -0.9(8)
C42 C37 C38 C39 . -2.4(8)
C36 C37 C38 C39 . 178.6(5)
C43 O5 C39 C40 . 15.4(8)
Cd2 O5 C39 C40 . 169.8(5)
C43 O5 C39 C38 . -165.7(4)
Cd2 O5 C39 C38 . -11.3(5)
N5 C38 C39 C40 . -177.7(5)
C37 C38 C39 C40 . 2.8(8)
N5 C38 C39 O5 . 3.3(7)
C37 C38 C39 O5 . -176.2(4)
O5 C39 C40 C41 . 177.4(5)
C38 C39 C40 C41 . -1.4(9)
C39 C40 C41 C42 . -0.3(10)
C40 C41 C42 C37 . 0.6(10)
C36 C37 C42 C41 . 179.7(6)
C38 C37 C42 C41 . 0.8(9)
C39 O5 C43 C44 . 168.9(4)
Cd2 O5 C43 C44 . 14.4(5)
Cd2 O6 C44 O7 . 173.8(4)
Cd2 O6 C44 C43 . -5.2(7)
Cd2 O7 C44 O6 6_465 2.8(6)
Cd2 O7 C44 C43 6_465 -178.2(4)
O5 C43 C44 O6 . -6.6(7)
O5 C43 C44 O7 . 174.4(4)
